data_7151740
loop_
_publ_author_name
'Pan, Huan-Rui'
'Wang, Xiao-Rong'
'Yan, Cai-Xia'
'Sun, Zhong-Xin'
'Cheng, Ying'

_publ_section_title
;
 The multicomponent reaction of imidazo[1,5-a]pyridine carbenes with
 phthalaldehydes and dimethyl acetylenedicarboxylate: a facile
 construction of benzo[d]furo[3,2-b]azepines.
;
_journal_issue 7
_journal_name_full 'Organic &amp; biomolecular chemistry'
_journal_page_first 2166
_journal_page_last 2174
_journal_paper_doi 10.1039/c0ob00746c
_journal_volume 9
_journal_year 2011
_chemical_formula_moiety 'C24 H23 Br N2 O6'
_chemical_formula_sum 'C24 H23 Br N2 O6'
_chemical_formula_weight 515.35
_chemical_name_systematic
;
?(5S,6R)-Dimethyl 8-bromo-6-hydroxyl-4-isopropyl-5-(2-pyridyl)-
5,6-dihydrobenzo[d]furo[3,2-b]azepine-2,3-dicarboxylate
;
_space_group_IT_number 81
_symmetry_cell_setting tetragonal
_symmetry_space_group_name_Hall 'P -4'
_symmetry_space_group_name_H-M 'P -4'
_atom_sites_solution_hydrogens geom
_atom_sites_solution_primary direct
_atom_sites_solution_secondary difmap
_audit_creation_method SHELXL-97
_cell_angle_alpha 90.00
_cell_angle_beta 90.00
_cell_angle_gamma 90.00
_cell_formula_units_Z 16
_cell_length_a 29.5080(10)
_cell_length_b 29.5080(10)
_cell_length_c 12.1390(10)
_cell_measurement_reflns_used 9899
_cell_measurement_temperature 293(2)
_cell_measurement_theta_max 21.81
_cell_measurement_theta_min 2.17
_cell_volume 10569.7(10)
_computing_cell_refinement 'Bruker SMART'
_computing_data_collection 'Bruker SMART'
_computing_data_reduction 'Bruker SAINT'
_computing_molecular_graphics 'Bruker SHELXTL'
_computing_publication_material 'Bruker SHELXTL'
_computing_structure_refinement 'SHELXL-97 (Sheldrick, 1997)'
_computing_structure_solution 'SHELXS-97 (Sheldrick, 1990)'
_diffrn_ambient_temperature 293(2)
_diffrn_measured_fraction_theta_full 0.998
_diffrn_measured_fraction_theta_max 0.998
_diffrn_measurement_device_type 'CCD area detector'
_diffrn_measurement_method 'phi and omega scans'
_diffrn_radiation_monochromator graphite
_diffrn_radiation_source 'fine-focus sealed tube'
_diffrn_radiation_type MoK\a
_diffrn_radiation_wavelength 0.71073
_diffrn_reflns_av_R_equivalents 0.0000
_diffrn_reflns_av_sigmaI/netI 0.0680
_diffrn_reflns_limit_h_max 35
_diffrn_reflns_limit_h_min -35
_diffrn_reflns_limit_k_max 35
_diffrn_reflns_limit_k_min 0
_diffrn_reflns_limit_l_max 14
_diffrn_reflns_limit_l_min 0
_diffrn_reflns_number 19871
_diffrn_reflns_theta_full 25.64
_diffrn_reflns_theta_max 25.64
_diffrn_reflns_theta_min 1.95
_exptl_absorpt_coefficient_mu 1.593
_exptl_absorpt_correction_T_max 0.5682
_exptl_absorpt_correction_T_min 0.5277
_exptl_absorpt_correction_type multi-scan
_exptl_absorpt_process_details SADABS
_exptl_crystal_density_diffrn 1.295
_exptl_crystal_density_method 'not measured'
_exptl_crystal_F_000 4224
_exptl_crystal_size_max 0.46
_exptl_crystal_size_mid 0.43
_exptl_crystal_size_min 0.40
_platon_squeeze_details
;
;
_refine_diff_density_max 0.506
_refine_diff_density_min -0.279
_refine_diff_density_rms 0.052
_refine_ls_abs_structure_details 'Flack H D (1983), Acta Cryst. A39, 876-881'
_refine_ls_abs_structure_Flack -0.003(5)
_refine_ls_extinction_method none
_refine_ls_goodness_of_fit_ref 0.971
_refine_ls_hydrogen_treatment constr
_refine_ls_matrix_type full
_refine_ls_number_parameters 1231
_refine_ls_number_reflns 19871
_refine_ls_number_restraints 1280
_refine_ls_restrained_S_all 0.945
_refine_ls_R_factor_all 0.0735
_refine_ls_R_factor_gt 0.0446
_refine_ls_shift/su_max 0.001
_refine_ls_shift/su_mean 0.000
_refine_ls_structure_factor_coef Fsqd
_refine_ls_weighting_details 'calc w=1/[\s^2^(Fo^2^)+(0.0488P)^2^+0.0000P] where P=(Fo^2^+2Fc^2^)/3'
_refine_ls_weighting_scheme calc
_refine_ls_wR_factor_gt 0.0964
_refine_ls_wR_factor_ref 0.1038
_reflns_number_gt 14156
_reflns_number_total 19871
_reflns_threshold_expression >2sigma(I)
_cod_data_source_file c0ob00746c.txt
_cod_data_source_block 101126b_0m
_cod_depositor_comments
;
The following automatic conversions were performed:
'_symmetry_cell_setting' value 'Tetragonal' changed to 'tetragonal'
according to '/home/saulius/struct/CIF-dictionaries/cif_core.dic'
dictionary named 'cif_core.dic' version 2.4.1 from
2010-06-29.

'_exptl_absorpt_correction_type' value 'Multi-scan' changed
to 'multi-scan' according to
'/home/saulius/struct/CIF-dictionaries/cif_core.dic' dictionary named
'cif_core.dic' version 2.4.1 from 2010-06-29.

Automatic conversion script
Id: cif_fix_enum 1555 2011-01-17 13:19:09Z saulius 
;
_cod_original_sg_symbol_H-M P-4
_cod_database_code 7151740

loop_
_symmetry_equiv_pos_as_xyz
'x, y, z'
'-x, -y, z'
'y, -x, -z'
'-y, x, -z'

loop_
_atom_site_label
_atom_site_type_symbol
_atom_site_fract_x
_atom_site_fract_y
_atom_site_fract_z
_atom_site_U_iso_or_equiv
_atom_site_adp_type
_atom_site_occupancy
_atom_site_symmetry_multiplicity
_atom_site_calc_flag
_atom_site_refinement_flags
_atom_site_disorder_assembly
_atom_site_disorder_group
Br1 Br 0.416605(13) 0.382435(12) 0.51428(3) 0.05712(10) Uani 1 1 d . . .
Br2 Br 0.390846(15) 0.087827(14) -0.01019(3) 0.07042(11) Uani 1 1 d . . .
Br3 Br 0.090561(14) 0.105897(14) 1.50948(3) 0.06906(12) Uani 1 1 d . . .
Br4 Br 0.109056(15) 0.404737(18) 0.02364(3) 0.08364(14) Uani 1 1 d . . .
C1 C 0.40905(10) 0.41299(11) 0.3779(2) 0.0402(8) Uani 1 1 d U . .
C2 C 0.41004(10) 0.38851(10) 0.2828(2) 0.0374(7) Uani 1 1 d U . .
H2 H 0.4145 0.3573 0.2859 0.045 Uiso 1 1 calc R . .
C3 C 0.40443(9) 0.40961(9) 0.1811(2) 0.0322(7) Uani 1 1 d U . .
C4 C 0.39742(9) 0.45699(9) 0.1777(2) 0.0340(7) Uani 1 1 d U . .
C5 C 0.39535(11) 0.47989(11) 0.2780(3) 0.0472(9) Uani 1 1 d U . .
H5 H 0.3894 0.5108 0.2773 0.057 Uiso 1 1 calc R . .
C6 C 0.40165(12) 0.45906(11) 0.3778(3) 0.0509(9) Uani 1 1 d U . .
H6 H 0.4010 0.4755 0.4432 0.061 Uiso 1 1 calc R . .
C7 C 0.40543(10) 0.38252(9) 0.0813(2) 0.0325(7) Uani 1 1 d U . .
C8 C 0.41492(10) 0.31667(9) 0.0012(2) 0.0417(7) Uani 1 1 d U . .
C9 C 0.42689(13) 0.26782(10) -0.0050(3) 0.0552(9) Uani 1 1 d U . .
C10 C 0.4621(2) 0.20665(13) 0.0876(4) 0.137(3) Uani 1 1 d U . .
H10A H 0.4377 0.1884 0.0597 0.205 Uiso 1 1 calc R . .
H10B H 0.4686 0.1980 0.1622 0.205 Uiso 1 1 calc R . .
H10C H 0.4886 0.2021 0.0430 0.205 Uiso 1 1 calc R . .
C11 C 0.39945(10) 0.34380(10) -0.0776(2) 0.0342(7) Uani 1 1 d U . .
C12 C 0.38863(12) 0.32851(10) -0.1913(3) 0.0443(8) Uani 1 1 d U . .
C13 C 0.32888(15) 0.30469(17) -0.3092(4) 0.0923(15) Uani 1 1 d U . .
H13A H 0.3280 0.3298 -0.3594 0.138 Uiso 1 1 calc R . .
H13B H 0.2991 0.2920 -0.3022 0.138 Uiso 1 1 calc R . .
H13C H 0.3493 0.2820 -0.3367 0.138 Uiso 1 1 calc R . .
C14 C 0.39351(9) 0.38792(9) -0.0282(3) 0.0321(7) Uani 1 1 d U . .
C15 C 0.38321(12) 0.43351(11) -0.1978(3) 0.0526(9) Uani 1 1 d U . .
H15 H 0.3966 0.4057 -0.2273 0.063 Uiso 1 1 calc R . .
C16 C 0.33777(16) 0.43900(17) -0.2531(4) 0.1015(17) Uani 1 1 d U . .
H16A H 0.3172 0.4165 -0.2256 0.152 Uiso 1 1 calc R . .
H16B H 0.3412 0.4353 -0.3313 0.152 Uiso 1 1 calc R . .
H16C H 0.3260 0.4687 -0.2377 0.152 Uiso 1 1 calc R . .
C17 C 0.41585(17) 0.47184(13) -0.2255(3) 0.0835(14) Uani 1 1 d U . .
H17A H 0.4043 0.4998 -0.1965 0.125 Uiso 1 1 calc R . .
H17B H 0.4189 0.4743 -0.3040 0.125 Uiso 1 1 calc R . .
H17C H 0.4449 0.4656 -0.1933 0.125 Uiso 1 1 calc R . .
C18 C 0.35910(9) 0.46330(9) -0.0115(3) 0.0381(7) Uani 1 1 d U . .
H18 H 0.3524 0.4879 -0.0632 0.046 Uiso 1 1 calc R . .
C19 C 0.31426(10) 0.45155(12) 0.0420(3) 0.0499(9) Uani 1 1 d U . .
C20 C 0.29097(14) 0.41230(15) 0.0235(5) 0.1035(18) Uani 1 1 d U . .
H20 H 0.3018 0.3907 -0.0258 0.124 Uiso 1 1 calc R . .
C21 C 0.25051(16) 0.40535(19) 0.0804(6) 0.143(3) Uani 1 1 d U . .
H21 H 0.2337 0.3791 0.0692 0.172 Uiso 1 1 calc R . .
C22 C 0.23578(16) 0.43795(18) 0.1535(5) 0.113(2) Uani 1 1 d U . .
H22 H 0.2095 0.4339 0.1947 0.135 Uiso 1 1 calc R . .
C23 C 0.26084(13) 0.47581(16) 0.1629(4) 0.0809(13) Uani 1 1 d U . .
H23 H 0.2502 0.4986 0.2090 0.097 Uiso 1 1 calc R . .
C24 C 0.39262(10) 0.48348(10) 0.0728(2) 0.0356(7) Uani 1 1 d U . .
H24 H 0.3799 0.5129 0.0943 0.043 Uiso 1 1 calc R . .
C25 C 0.42386(12) 0.09491(11) 0.1241(3) 0.0467(8) Uani 1 1 d U . .
C26 C 0.40026(12) 0.10068(10) 0.2185(2) 0.0443(8) Uani 1 1 d U . .
H26 H 0.3688 0.1019 0.2163 0.053 Uiso 1 1 calc R . .
C27 C 0.42294(10) 0.10486(9) 0.3205(2) 0.0370(7) Uani 1 1 d U . .
C28 C 0.46988(10) 0.10380(9) 0.3211(3) 0.0398(8) Uani 1 1 d U . .
C29 C 0.49279(13) 0.09897(11) 0.2192(3) 0.0563(10) Uani 1 1 d U . .
H29 H 0.5243 0.0993 0.2184 0.068 Uiso 1 1 calc R . .
C30 C 0.47008(13) 0.09383(12) 0.1226(3) 0.0571(10) Uani 1 1 d U . .
H30 H 0.4857 0.0897 0.0569 0.069 Uiso 1 1 calc R . .
C31 C 0.39608(10) 0.11060(11) 0.4190(3) 0.0396(8) Uani 1 1 d U . .
C32 C 0.32886(10) 0.11660(11) 0.4968(3) 0.0512(8) Uani 1 1 d U . .
C33 C 0.27931(11) 0.11838(13) 0.5002(3) 0.0631(10) Uani 1 1 d U . .
C34 C 0.21213(14) 0.1124(2) 0.3984(5) 0.142(3) Uani 1 1 d U . .
H34A H 0.2010 0.1343 0.4500 0.213 Uiso 1 1 calc R . .
H34B H 0.2009 0.0829 0.4177 0.213 Uiso 1 1 calc R . .
H34C H 0.2020 0.1201 0.3256 0.213 Uiso 1 1 calc R . .
C35 C 0.35944(11) 0.12109(10) 0.5793(3) 0.0421(8) Uani 1 1 d U . .
C36 C 0.34602(10) 0.12969(12) 0.6967(3) 0.0433(8) Uani 1 1 d U . .
C37 C 0.32662(16) 0.18665(14) 0.8241(4) 0.0844(14) Uani 1 1 d U . .
H37A H 0.2963 0.1759 0.8353 0.127 Uiso 1 1 calc R . .
H37B H 0.3272 0.2190 0.8314 0.127 Uiso 1 1 calc R . .
H37C H 0.3463 0.1733 0.8779 0.127 Uiso 1 1 calc R . .
C38 C 0.40332(10) 0.11665(9) 0.5301(3) 0.0346(7) Uani 1 1 d U . .
C39 C 0.45084(11) 0.10835(12) 0.6990(3) 0.0487(9) Uani 1 1 d U . .
H39 H 0.4211 0.0986 0.7264 0.058 Uiso 1 1 calc R . .
C40 C 0.46471(15) 0.14971(14) 0.7670(3) 0.0762(12) Uani 1 1 d U . .
H40A H 0.4941 0.1599 0.7437 0.114 Uiso 1 1 calc R . .
H40B H 0.4658 0.1416 0.8436 0.114 Uiso 1 1 calc R . .
H40C H 0.4430 0.1735 0.7565 0.114 Uiso 1 1 calc R . .
C41 C 0.48327(12) 0.06872(13) 0.7166(3) 0.0626(10) Uani 1 1 d U . .
H41A H 0.4740 0.0436 0.6716 0.094 Uiso 1 1 calc R . .
H41B H 0.4828 0.0599 0.7927 0.094 Uiso 1 1 calc R . .
H41C H 0.5134 0.0777 0.6966 0.094 Uiso 1 1 calc R . .
C42 C 0.48308(10) 0.13584(9) 0.5184(3) 0.0412(7) Uani 1 1 d U . .
H42 H 0.5086 0.1364 0.5700 0.049 Uiso 1 1 calc R . .
C43 C 0.47727(10) 0.18454(10) 0.4793(3) 0.0475(8) Uani 1 1 d U . .
C44 C 0.44814(14) 0.21408(12) 0.5286(4) 0.0822(14) Uani 1 1 d U . .
H44 H 0.4288 0.2040 0.5840 0.099 Uiso 1 1 calc R . .
C45 C 0.44722(16) 0.25858(14) 0.4970(5) 0.1089(19) Uani 1 1 d U . .
H45 H 0.4290 0.2795 0.5333 0.131 Uiso 1 1 calc R . .
C46 C 0.47408(16) 0.27158(13) 0.4099(4) 0.0960(16) Uani 1 1 d U . .
H46 H 0.4728 0.3010 0.3824 0.115 Uiso 1 1 calc R . .
C47 C 0.50267(15) 0.24011(14) 0.3646(4) 0.0815(14) Uani 1 1 d U . .
H47 H 0.5214 0.2491 0.3070 0.098 Uiso 1 1 calc R . .
C48 C 0.49821(11) 0.10450(10) 0.4229(3) 0.0434(8) Uani 1 1 d U . .
H48 H 0.5284 0.1149 0.4004 0.052 Uiso 1 1 calc R . .
C49 C 0.05906(12) 0.10570(11) 1.3739(3) 0.0509(9) Uani 1 1 d U . .
C50 C 0.08201(11) 0.11482(10) 1.2787(3) 0.0436(8) Uani 1 1 d U . .
H50 H 0.1130 0.1204 1.2816 0.052 Uiso 1 1 calc R . .
C51 C 0.05972(10) 0.11596(10) 1.1771(3) 0.0410(8) Uani 1 1 d U . .
C52 C 0.01329(11) 0.10886(10) 1.1734(3) 0.0447(8) Uani 1 1 d U . .
C53 C -0.00983(12) 0.10061(12) 1.2723(3) 0.0594(11) Uani 1 1 d U . .
H53 H -0.0410 0.0963 1.2705 0.071 Uiso 1 1 calc R . .
C54 C 0.01242(13) 0.09873(12) 1.3724(3) 0.0640(11) Uani 1 1 d U . .
H54 H -0.0034 0.0929 1.4371 0.077 Uiso 1 1 calc R . .
C55 C 0.08648(11) 0.12530(11) 1.0794(3) 0.0431(8) Uani 1 1 d U A .
C56 C 0.15310(10) 0.13793(11) 1.0046(3) 0.0525(9) Uani 1 1 d U A .
C57 C 0.20280(12) 0.14163(15) 1.0033(3) 0.0701(11) Uani 1 1 d U . .
C58 C 0.26984(14) 0.1239(3) 1.0984(5) 0.155(3) Uani 1 1 d U . .
H58A H 0.2818 0.1372 1.0324 0.233 Uiso 1 1 calc R . .
H58B H 0.2804 0.0932 1.1046 0.233 Uiso 1 1 calc R . .
H58C H 0.2798 0.1410 1.1611 0.233 Uiso 1 1 calc R . .
C59 C 0.12205(11) 0.14497(12) 0.9243(3) 0.0505(9) Uani 1 1 d U . .
C60 C 0.1388(2) 0.1506(2) 0.8018(6) 0.0563(17) Uani 0.659(3) 1 d PU A 1
C61 C 0.1656(3) 0.2052(3) 0.6804(7) 0.111(3) Uani 0.659(3) 1 d PU A 1
H61A H 0.1662 0.2373 0.6686 0.166 Uiso 0.659(3) 1 calc PR A 1
H61B H 0.1483 0.1910 0.6230 0.166 Uiso 0.659(3) 1 calc PR A 1
H61C H 0.1960 0.1936 0.6794 0.166 Uiso 0.659(3) 1 calc PR A 1
C62 C 0.07837(10) 0.13634(10) 0.9717(3) 0.0450(8) Uani 1 1 d U A .
C63 C 0.03240(13) 0.13850(15) 0.7993(3) 0.0710(11) Uani 1 1 d U A .
H63 H 0.0627 0.1324 0.7700 0.085 Uiso 1 1 calc R . .
C64 C 0.0177(2) 0.1836(2) 0.7522(4) 0.130(2) Uani 1 1 d U . .
H64A H -0.0139 0.1882 0.7672 0.195 Uiso 1 1 calc R . .
H64B H 0.0226 0.1837 0.6741 0.195 Uiso 1 1 calc R . .
H64C H 0.0351 0.2074 0.7856 0.195 Uiso 1 1 calc R . .
C65 C 0.00267(15) 0.0993(2) 0.7633(4) 0.1129(19) Uani 1 1 d U . .
H65A H 0.0145 0.0716 0.7928 0.169 Uiso 1 1 calc R . .
H65B H 0.0023 0.0977 0.6843 0.169 Uiso 1 1 calc R . .
H65C H -0.0276 0.1040 0.7899 0.169 Uiso 1 1 calc R . .
C66 C -0.00379(10) 0.14676(10) 0.9850(3) 0.0457(8) Uani 1 1 d U A .
H66 H -0.0289 0.1459 0.9323 0.055 Uiso 1 1 calc R . .
C67 C -0.00643(11) 0.19316(11) 1.0400(3) 0.0490(8) Uani 1 1 d U . .
C68 C 0.02522(14) 0.22630(12) 1.0290(4) 0.0735(12) Uani 1 1 d U . .
H68 H 0.0514 0.2214 0.9880 0.088 Uiso 1 1 calc R . .
C69 C 0.01783(17) 0.26690(14) 1.0795(4) 0.0898(15) Uani 1 1 d U . .
H69 H 0.0391 0.2900 1.0728 0.108 Uiso 1 1 calc R . .
C70 C -0.02019(18) 0.27366(16) 1.1390(4) 0.0951(15) Uani 1 1 d U . .
H70 H -0.0255 0.3013 1.1733 0.114 Uiso 1 1 calc R . .
C71 C -0.05095(15) 0.23881(15) 1.1481(4) 0.0855(14) Uani 1 1 d U . .
H71 H -0.0768 0.2429 1.1908 0.103 Uiso 1 1 calc R . .
C72 C -0.01350(10) 0.10848(11) 1.0691(3) 0.0462(9) Uani 1 1 d U . .
H72 H -0.0452 0.1124 1.0913 0.055 Uiso 1 1 calc R . .
C73 C 0.07738(12) 0.39711(12) 0.1595(3) 0.0523(9) Uani 1 1 d U . .
C74 C 0.10225(11) 0.39436(11) 0.2547(3) 0.0449(8) Uani 1 1 d U . .
H74 H 0.1337 0.3955 0.2518 0.054 Uiso 1 1 calc R . .
C75 C 0.08021(10) 0.38985(9) 0.3564(3) 0.0359(7) Uani 1 1 d U . .
C76 C 0.03320(10) 0.38696(10) 0.3589(3) 0.0402(7) Uani 1 1 d U . .
C77 C 0.00974(11) 0.38795(12) 0.2584(3) 0.0504(9) Uani 1 1 d U . .
H77 H -0.0216 0.3844 0.2590 0.060 Uiso 1 1 calc R . .
C78 C 0.03129(12) 0.39393(12) 0.1589(3) 0.0574(10) Uani 1 1 d U . .
H78 H 0.0150 0.3958 0.0935 0.069 Uiso 1 1 calc R . .
C79 C 0.10814(10) 0.38716(10) 0.4537(2) 0.0377(7) Uani 1 1 d U B .
C80 C 0.17592(10) 0.38785(12) 0.5298(3) 0.0508(8) Uani 1 1 d U B .
C81 C 0.22537(12) 0.39157(13) 0.5310(3) 0.0611(10) Uani 1 1 d U . .
C82 C 0.28985(14) 0.4076(2) 0.4265(4) 0.140(3) Uani 1 1 d U . .
H82A H 0.3007 0.4336 0.4664 0.210 Uiso 1 1 calc R . .
H82B H 0.2984 0.4103 0.3505 0.210 Uiso 1 1 calc R . .
H82C H 0.3029 0.3806 0.4571 0.210 Uiso 1 1 calc R . .
C83 C 0.14712(11) 0.37697(11) 0.6116(3) 0.0452(8) Uani 1 1 d U B .
C84 C 0.16323(12) 0.36712(14) 0.7257(3) 0.0582(10) Uani 1 1 d DU . .
C85 C 0.1948(5) 0.3149(5) 0.8465(9) 0.161(5) Uani 0.729(13) 1 d PDU B 1
H85A H 0.2049 0.2840 0.8491 0.242 Uiso 0.729(13) 1 calc PR B 1
H85B H 0.1721 0.3197 0.9019 0.242 Uiso 0.729(13) 1 calc PR B 1
H85C H 0.2200 0.3348 0.8597 0.242 Uiso 0.729(13) 1 calc PR B 1
O22 O 0.1753(3) 0.32465(17) 0.7359(5) 0.0769(18) Uani 0.729(13) 1 d PDU B 1
C85' C 0.1738(15) 0.3027(14) 0.859(2) 0.161(5) Uani 0.271(13) 1 d PDU B 2
H85D H 0.1715 0.2703 0.8524 0.242 Uiso 0.271(13) 1 calc PR B 2
H85E H 0.1543 0.3130 0.9170 0.242 Uiso 0.271(13) 1 calc PR B 2
H85F H 0.2046 0.3108 0.8757 0.242 Uiso 0.271(13) 1 calc PR B 2
O22' O 0.1599(8) 0.3245(5) 0.7518(17) 0.0769(18) Uani 0.271(13) 1 d PDU B 2
C86 C 0.10217(10) 0.37665(10) 0.5639(3) 0.0401(8) Uani 1 1 d U . .
C87 C 0.05764(13) 0.36873(14) 0.7345(3) 0.0648(11) Uani 1 1 d U . .
H87 H 0.0863 0.3809 0.7627 0.078 Uiso 1 1 calc R B .
C88 C 0.0517(2) 0.32209(19) 0.7849(4) 0.128(2) Uani 1 1 d U B .
H88A H 0.0227 0.3101 0.7642 0.193 Uiso 1 1 calc R . .
H88B H 0.0535 0.3243 0.8636 0.193 Uiso 1 1 calc R . .
H88C H 0.0752 0.3024 0.7586 0.193 Uiso 1 1 calc R . .
C89 C 0.02034(15) 0.4014(2) 0.7696(4) 0.1043(18) Uani 1 1 d U B .
H89A H 0.0253 0.4303 0.7355 0.156 Uiso 1 1 calc R . .
H89B H 0.0208 0.4048 0.8482 0.156 Uiso 1 1 calc R . .
H89C H -0.0085 0.3896 0.7471 0.156 Uiso 1 1 calc R . .
C90 C 0.02334(11) 0.35104(10) 0.5518(3) 0.0448(8) Uani 1 1 d U . .
H90 H -0.0014 0.3488 0.6053 0.054 Uiso 1 1 calc R B .
C91 C 0.02740(11) 0.30397(10) 0.5026(3) 0.0503(8) Uani 1 1 d U B .
C92 C 0.06650(14) 0.27955(12) 0.4977(4) 0.0831(14) Uani 1 1 d U . .
H92 H 0.0931 0.2908 0.5282 0.100 Uiso 1 1 calc R B .
C93 C 0.06585(19) 0.23713(15) 0.4458(6) 0.113(2) Uani 1 1 d U B .
H93 H 0.0923 0.2202 0.4399 0.136 Uiso 1 1 calc R . .
C94 C 0.02707(19) 0.22136(14) 0.4052(5) 0.1014(17) Uani 1 1 d U . .
H94 H 0.0261 0.1934 0.3701 0.122 Uiso 1 1 calc R B .
C95 C -0.01115(17) 0.24681(15) 0.4157(4) 0.0886(14) Uani 1 1 d U B .
H95 H -0.0384 0.2353 0.3890 0.106 Uiso 1 1 calc R . .
C96 C 0.00602(10) 0.38454(10) 0.4632(3) 0.0435(8) Uani 1 1 d U B .
H96 H -0.0240 0.3736 0.4416 0.052 Uiso 1 1 calc R . .
C60' C 0.1305(5) 0.1738(5) 0.8318(11) 0.0563(17) Uani 0.341(3) 1 d PU A 2
C61' C 0.1741(7) 0.1761(6) 0.6645(15) 0.111(3) Uani 0.341(3) 1 d PU A 2
H61D H 0.1894 0.1546 0.6184 0.166 Uiso 0.341(3) 1 calc PR A 2
H61E H 0.1956 0.1980 0.6912 0.166 Uiso 0.341(3) 1 calc PR A 2
H61F H 0.1511 0.1913 0.6228 0.166 Uiso 0.341(3) 1 calc PR A 2
N1 N 0.37798(8) 0.42667(8) -0.0786(2) 0.0388(6) Uani 1 1 d . . .
N2 N 0.29999(10) 0.48296(10) 0.1104(3) 0.0641(9) Uani 1 1 d . . .
N3 N 0.44501(8) 0.11940(8) 0.5808(2) 0.0381(6) Uani 1 1 d . . .
N4 N 0.50519(10) 0.19688(9) 0.3991(3) 0.0615(8) Uani 1 1 d . . .
N5 N 0.03692(9) 0.14035(9) 0.9203(2) 0.0474(7) Uani 1 1 d . . .
N6 N -0.04445(10) 0.19901(11) 1.0965(3) 0.0680(9) Uani 1 1 d . . .
N7 N 0.06190(9) 0.36616(9) 0.6147(2) 0.0490(7) Uani 1 1 d . B .
N8 N -0.01104(11) 0.28789(10) 0.4630(3) 0.0674(9) Uani 1 1 d . . .
O1 O 0.41931(7) 0.33806(6) 0.09843(16) 0.0402(5) Uani 1 1 d . . .
O2 O 0.44901(12) 0.25471(8) 0.0844(2) 0.0857(10) Uani 1 1 d . . .
O3 O 0.41711(9) 0.24498(8) -0.0816(2) 0.0664(7) Uani 1 1 d . . .
O4 O 0.34450(8) 0.32029(9) -0.2016(2) 0.0671(7) Uani 1 1 d . . .
O5 O 0.41549(9) 0.32408(9) -0.26413(19) 0.0643(7) Uani 1 1 d . . .
O6 O 0.43510(6) 0.49322(7) 0.0236(2) 0.0458(5) Uani 1 1 d . . .
H6A H 0.4472 0.4695 0.0043 0.069 Uiso 1 1 calc R . .
O7 O 0.34986(7) 0.11063(8) 0.39885(18) 0.0509(6) Uani 1 1 d . . .
O8 O 0.26141(8) 0.11195(13) 0.4010(2) 0.0972(11) Uani 1 1 d . . .
O9 O 0.25830(8) 0.12498(12) 0.5819(2) 0.0866(9) Uani 1 1 d . . .
O10 O 0.34188(9) 0.17399(8) 0.7136(2) 0.0634(7) Uani 1 1 d . . .
O11 O 0.33969(8) 0.10135(8) 0.76347(19) 0.0593(7) Uani 1 1 d . . .
O12 O 0.50388(7) 0.05957(7) 0.4657(2) 0.0490(6) Uani 1 1 d . . .
H12 H 0.4792 0.0469 0.4686 0.073 Uiso 1 1 calc R . .
O13 O 0.13254(7) 0.12592(8) 1.09876(19) 0.0515(6) Uani 1 1 d . . .
O14 O 0.22029(9) 0.12414(13) 1.0937(2) 0.0966(11) Uani 1 1 d . . .
O15 O 0.22351(9) 0.15720(12) 0.9290(3) 0.0989(11) Uani 1 1 d . . .
O16 O 0.14420(19) 0.19512(18) 0.7905(4) 0.0858(14) Uani 0.659(3) 1 d PU A 1
O17 O 0.14329(15) 0.12368(16) 0.7360(3) 0.0675(10) Uani 0.659(3) 1 d PU A 1
O16' O 0.1547(4) 0.1541(4) 0.7520(9) 0.0858(14) Uani 0.341(3) 1 d PU A 2
O17' O 0.1183(3) 0.2135(3) 0.8164(7) 0.0675(10) Uani 0.341(3) 1 d PU A 2
O18 O -0.01141(7) 0.06545(7) 1.0148(2) 0.0625(7) Uani 1 1 d . . .
H18A H 0.0149 0.0600 0.9975 0.094 Uiso 1 1 calc R . .
O19 O 0.15377(7) 0.39419(8) 0.43397(18) 0.0480(6) Uani 1 1 d . . .
O20 O 0.24099(8) 0.40532(13) 0.4350(2) 0.0922(11) Uani 1 1 d . . .
O21 O 0.24774(8) 0.38298(11) 0.6103(2) 0.0771(8) Uani 1 1 d . . .
O23 O 0.16878(11) 0.39584(11) 0.7942(2) 0.0922(10) Uani 1 1 d . B .
O24 O -0.00116(7) 0.42822(7) 0.5115(2) 0.0527(6) Uani 1 1 d . . .
H24A H 0.0227 0.4425 0.5113 0.079 Uiso 1 1 calc R B .

loop_
_atom_site_aniso_label
_atom_site_aniso_U_11
_atom_site_aniso_U_22
_atom_site_aniso_U_33
_atom_site_aniso_U_23
_atom_site_aniso_U_13
_atom_site_aniso_U_12
Br1 0.0792(2) 0.0598(2) 0.03231(17) -0.00045(16) -0.00524(17) 0.00651(18)
Br2 0.0909(3) 0.0797(3) 0.04070(17) -0.00366(19) -0.0001(2) 0.0017(2)
Br3 0.0806(3) 0.0788(3) 0.0477(2) 0.0111(2) 0.0036(2) 0.0034(2)
Br4 0.0790(3) 0.1293(4) 0.04270(18) 0.0046(3) -0.0047(2) -0.0012(3)
C1 0.0415(18) 0.046(2) 0.0335(17) 0.0052(15) -0.0046(14) -0.0019(15)
C2 0.0374(17) 0.0361(17) 0.0386(18) -0.0021(14) -0.0010(14) -0.0032(14)
C3 0.0282(15) 0.0292(16) 0.0392(17) -0.0044(13) 0.0036(13) -0.0025(13)
C4 0.0288(16) 0.0318(17) 0.0414(17) -0.0032(14) 0.0022(13) 0.0014(13)
C5 0.057(2) 0.0333(18) 0.051(2) -0.0072(16) 0.0027(17) 0.0018(16)
C6 0.068(2) 0.046(2) 0.0386(19) -0.0143(16) 0.0018(17) -0.0013(18)
C7 0.0344(16) 0.0241(16) 0.0391(17) 0.0027(13) 0.0005(13) -0.0017(13)
C8 0.0568(19) 0.0296(15) 0.0387(19) -0.0045(14) -0.0020(16) -0.0031(14)
C9 0.086(3) 0.0304(17) 0.050(2) -0.0032(17) 0.000(2) 0.0028(16)
C10 0.276(8) 0.042(3) 0.091(4) -0.003(2) -0.037(4) 0.059(3)
C11 0.0364(17) 0.0326(17) 0.0334(16) 0.0001(13) -0.0006(14) -0.0032(14)
C12 0.056(2) 0.0351(18) 0.0422(19) -0.0027(15) -0.0044(17) 0.0005(16)
C13 0.080(3) 0.126(4) 0.071(3) -0.004(3) -0.037(2) -0.035(3)
C14 0.0278(14) 0.0351(16) 0.0335(16) -0.0016(14) -0.0003(13) -0.0002(12)
C15 0.078(3) 0.046(2) 0.0332(17) 0.0019(15) -0.0086(17) 0.0208(19)
C16 0.104(4) 0.135(4) 0.066(3) 0.003(3) -0.043(3) 0.049(3)
C17 0.155(4) 0.050(2) 0.045(2) 0.0038(19) 0.027(3) 0.003(3)
C18 0.0387(16) 0.0363(16) 0.0392(17) 0.0004(14) -0.0048(15) 0.0093(13)
C19 0.0295(17) 0.056(2) 0.065(2) -0.0013(18) -0.0027(16) 0.0071(16)
C20 0.057(2) 0.089(3) 0.165(5) -0.058(3) 0.028(3) -0.018(2)
C21 0.061(3) 0.108(4) 0.261(8) -0.062(5) 0.049(4) -0.037(3)
C22 0.060(3) 0.096(4) 0.182(6) -0.012(4) 0.045(3) -0.009(3)
C23 0.055(3) 0.082(3) 0.105(4) -0.015(3) 0.020(2) 0.015(2)
C24 0.0347(17) 0.0313(16) 0.0409(17) -0.0006(13) 0.0024(14) 0.0067(13)
C25 0.059(2) 0.0392(19) 0.0419(19) -0.0012(15) -0.0002(16) 0.0061(17)
C26 0.052(2) 0.0430(19) 0.0379(17) 0.0022(15) 0.0007(16) 0.0024(15)
C27 0.0395(18) 0.0307(16) 0.0407(18) 0.0029(14) 0.0070(14) 0.0034(14)
C28 0.0433(19) 0.0270(16) 0.0491(19) 0.0046(14) 0.0081(16) -0.0005(14)
C29 0.055(2) 0.056(2) 0.058(2) 0.0043(18) 0.0151(19) 0.0072(18)
C30 0.071(3) 0.061(2) 0.040(2) 0.0026(17) 0.0210(19) 0.016(2)
C31 0.0269(17) 0.0476(19) 0.0442(18) 0.0038(15) 0.0031(15) -0.0012(14)
C32 0.0391(18) 0.068(2) 0.046(2) 0.0010(18) 0.0039(17) 0.0036(16)
C33 0.0379(19) 0.087(3) 0.065(3) -0.004(2) 0.000(2) 0.0067(18)
C34 0.034(3) 0.266(8) 0.126(5) -0.024(5) -0.024(3) 0.003(3)
C35 0.0434(19) 0.0388(18) 0.0442(19) 0.0046(15) 0.0041(16) 0.0013(15)
C36 0.0380(18) 0.045(2) 0.0470(19) -0.0004(17) 0.0080(15) 0.0003(15)
C37 0.104(3) 0.076(3) 0.074(3) -0.021(2) 0.026(3) 0.000(3)
C38 0.0342(17) 0.0272(15) 0.0425(17) 0.0028(14) 0.0032(14) 0.0003(12)
C39 0.044(2) 0.062(2) 0.0405(18) 0.0028(17) 0.0025(15) -0.0082(17)
C40 0.095(3) 0.070(3) 0.063(3) -0.015(2) 0.003(2) -0.017(2)
C41 0.057(2) 0.080(3) 0.051(2) 0.015(2) -0.0091(18) 0.002(2)
C42 0.0378(16) 0.0346(16) 0.0513(19) 0.0042(16) -0.0015(16) -0.0028(13)
C43 0.0470(18) 0.0325(16) 0.063(2) 0.0038(16) 0.0063(18) -0.0044(14)
C44 0.094(3) 0.041(2) 0.111(4) 0.004(2) 0.053(3) -0.003(2)
C45 0.118(4) 0.049(2) 0.160(5) 0.019(3) 0.076(4) 0.012(2)
C46 0.106(4) 0.039(2) 0.143(4) 0.033(3) 0.046(3) 0.011(2)
C47 0.091(3) 0.056(3) 0.097(3) 0.015(2) 0.036(3) -0.013(2)
C48 0.0398(18) 0.0334(18) 0.057(2) 0.0048(15) 0.0079(16) 0.0004(14)
C49 0.059(2) 0.0401(19) 0.053(2) 0.0050(16) 0.0094(18) 0.0010(17)
C50 0.0441(19) 0.0386(18) 0.048(2) -0.0009(15) 0.0060(16) -0.0002(15)
C51 0.0405(18) 0.0326(17) 0.0500(19) -0.0027(15) 0.0044(16) 0.0014(14)
C52 0.0428(19) 0.0313(17) 0.060(2) -0.0055(16) 0.0125(17) -0.0002(15)
C53 0.045(2) 0.065(2) 0.069(3) 0.003(2) 0.0141(19) -0.0090(19)
C54 0.065(3) 0.066(3) 0.061(3) 0.013(2) 0.019(2) -0.013(2)
C55 0.0373(19) 0.0418(19) 0.050(2) -0.0038(16) -0.0004(16) -0.0007(15)
C56 0.0443(19) 0.066(2) 0.048(2) -0.0016(18) 0.0094(17) -0.0102(16)
C57 0.042(2) 0.114(3) 0.054(3) 0.000(2) 0.000(2) -0.008(2)
C58 0.035(3) 0.321(10) 0.109(4) 0.022(5) -0.009(3) -0.012(4)
C59 0.047(2) 0.060(2) 0.044(2) -0.0003(17) 0.0026(17) -0.0122(17)
C60 0.058(3) 0.049(4) 0.062(4) 0.003(3) -0.005(3) -0.011(3)
C61 0.130(5) 0.112(6) 0.090(4) 0.028(5) 0.028(4) -0.020(5)
C62 0.0376(18) 0.0420(18) 0.055(2) -0.0068(17) 0.0042(17) -0.0048(14)
C63 0.056(2) 0.105(3) 0.051(2) -0.012(2) -0.0057(19) 0.005(2)
C64 0.159(5) 0.158(5) 0.072(3) 0.031(3) -0.009(3) 0.058(4)
C65 0.069(3) 0.196(5) 0.073(3) -0.065(3) 0.010(2) -0.031(3)
C66 0.0356(16) 0.0522(18) 0.0494(19) -0.0094(16) -0.0025(16) 0.0049(14)
C67 0.048(2) 0.0467(19) 0.052(2) -0.0048(16) 0.0001(17) 0.0114(16)
C68 0.087(3) 0.046(2) 0.087(3) -0.003(2) 0.025(2) -0.0003(19)
C69 0.106(3) 0.047(2) 0.117(4) -0.012(2) 0.021(3) -0.011(2)
C70 0.105(4) 0.067(3) 0.113(4) -0.032(3) 0.002(3) 0.018(3)
C71 0.072(3) 0.081(3) 0.103(4) -0.037(3) 0.009(3) 0.020(2)
C72 0.0281(17) 0.0448(19) 0.066(2) -0.0078(17) 0.0026(16) -0.0008(15)
C73 0.054(2) 0.055(2) 0.047(2) -0.0019(17) -0.0053(17) 0.0014(17)
C74 0.0387(18) 0.049(2) 0.0473(18) 0.0020(15) -0.0012(15) 0.0015(15)
C75 0.0323(16) 0.0290(16) 0.0465(18) 0.0015(14) -0.0053(14) 0.0041(13)
C76 0.0360(17) 0.0309(17) 0.0537(18) -0.0043(14) -0.0093(15) 0.0051(14)
C77 0.0345(18) 0.053(2) 0.064(2) -0.0059(17) -0.0111(16) 0.0064(16)
C78 0.051(2) 0.074(3) 0.047(2) -0.0089(18) -0.0161(17) 0.0087(19)
C79 0.0295(16) 0.0397(18) 0.0440(17) -0.0041(14) 0.0005(14) -0.0010(14)
C80 0.0330(17) 0.074(2) 0.0456(19) -0.0011(18) -0.0099(16) 0.0031(16)
C81 0.0404(19) 0.087(3) 0.056(2) 0.003(2) -0.0078(19) -0.0028(19)
C82 0.041(3) 0.288(8) 0.090(4) 0.039(4) 0.003(2) -0.029(4)
C83 0.0428(19) 0.051(2) 0.0418(18) -0.0038(15) -0.0094(15) 0.0072(16)
C84 0.050(2) 0.071(3) 0.053(2) 0.006(2) -0.0047(18) 0.0080(19)
C85 0.218(13) 0.158(9) 0.107(5) 0.056(5) -0.030(7) 0.044(8)
O22 0.091(5) 0.077(2) 0.062(3) 0.0196(17) -0.017(3) 0.012(2)
C85' 0.218(13) 0.158(9) 0.107(5) 0.056(5) -0.030(7) 0.044(8)
O22' 0.091(5) 0.077(2) 0.062(3) 0.0196(17) -0.017(3) 0.012(2)
C86 0.0345(17) 0.0369(18) 0.0490(18) -0.0035(15) -0.0016(15) 0.0022(14)
C87 0.056(2) 0.094(3) 0.044(2) 0.000(2) 0.0036(18) -0.012(2)
C88 0.189(6) 0.130(4) 0.065(3) 0.033(3) -0.006(4) -0.043(4)
C89 0.060(3) 0.192(5) 0.061(3) -0.049(3) 0.010(2) 0.002(3)
C90 0.0396(18) 0.0452(19) 0.050(2) -0.0072(15) 0.0033(15) -0.0080(15)
C91 0.057(2) 0.0406(17) 0.054(2) 0.0062(17) 0.0043(18) -0.0037(16)
C92 0.066(2) 0.049(2) 0.134(4) -0.007(3) -0.018(3) 0.0065(19)
C93 0.101(3) 0.050(3) 0.190(6) -0.009(3) 0.000(4) 0.021(2)
C94 0.119(4) 0.041(2) 0.145(5) -0.022(3) -0.007(4) 0.005(3)
C95 0.098(3) 0.059(3) 0.109(4) -0.010(3) -0.024(3) -0.003(2)
C96 0.0345(17) 0.0347(17) 0.061(2) -0.0073(15) -0.0016(15) -0.0001(13)
C60' 0.058(3) 0.049(4) 0.062(4) 0.003(3) -0.005(3) -0.011(3)
C61' 0.130(5) 0.112(6) 0.090(4) 0.028(5) 0.028(4) -0.020(5)
N1 0.0428(15) 0.0389(15) 0.0347(14) 0.0027(12) -0.0037(12) 0.0097(12)
N2 0.0449(18) 0.065(2) 0.082(2) -0.0086(18) 0.0202(17) 0.0081(16)
N3 0.0366(15) 0.0357(14) 0.0419(15) 0.0078(12) 0.0035(12) -0.0108(12)
N4 0.069(2) 0.0404(17) 0.075(2) 0.0163(15) 0.0255(17) -0.0052(15)
N5 0.0375(16) 0.0575(18) 0.0472(17) -0.0040(14) 0.0017(13) 0.0010(13)
N6 0.056(2) 0.066(2) 0.082(2) -0.0218(18) 0.0090(18) 0.0084(17)
N7 0.0451(17) 0.0565(18) 0.0453(16) -0.0048(14) 0.0047(13) -0.0046(14)
N8 0.068(2) 0.0510(18) 0.083(2) -0.0191(17) -0.0119(18) -0.0033(15)
O1 0.0642(14) 0.0245(11) 0.0318(11) -0.0007(9) -0.0020(10) 0.0013(10)
O2 0.171(3) 0.0363(14) 0.0494(16) 0.0047(12) -0.0219(18) 0.0269(16)
O3 0.101(2) 0.0360(14) 0.0624(17) -0.0160(12) -0.0067(15) -0.0035(13)
O4 0.0548(16) 0.0894(19) 0.0571(15) -0.0087(14) -0.0129(13) -0.0157(14)
O5 0.0702(17) 0.0818(19) 0.0409(14) -0.0130(13) 0.0040(13) -0.0023(14)
O6 0.0382(12) 0.0430(12) 0.0564(14) 0.0088(12) 0.0077(11) 0.0000(9)
O7 0.0339(13) 0.0810(17) 0.0377(12) -0.0005(12) 0.0003(10) 0.0009(12)
O8 0.0381(15) 0.185(3) 0.0688(19) -0.005(2) -0.0095(14) 0.0063(18)
O9 0.0378(15) 0.149(3) 0.073(2) -0.0106(19) 0.0120(14) 0.0119(16)
O10 0.0812(18) 0.0529(16) 0.0562(15) -0.0046(12) 0.0274(14) -0.0033(13)
O11 0.0734(17) 0.0571(15) 0.0473(14) 0.0084(13) 0.0123(12) -0.0032(13)
O12 0.0455(12) 0.0339(12) 0.0676(15) 0.0075(11) -0.0012(12) 0.0028(10)
O13 0.0359(13) 0.0732(17) 0.0454(13) 0.0046(12) -0.0009(11) -0.0038(11)
O14 0.0386(15) 0.183(3) 0.0678(19) 0.013(2) -0.0044(14) -0.0009(18)
O15 0.0541(17) 0.157(3) 0.085(2) 0.029(2) 0.0156(16) -0.0294(19)
O16 0.103(3) 0.078(3) 0.076(3) 0.006(2) 0.017(2) -0.005(3)
O17 0.078(2) 0.066(2) 0.058(2) -0.0019(19) 0.0133(18) -0.002(2)
O16' 0.103(3) 0.078(3) 0.076(3) 0.006(2) 0.017(2) -0.005(3)
O17' 0.078(2) 0.066(2) 0.058(2) -0.0019(19) 0.0133(18) -0.002(2)
O18 0.0492(13) 0.0526(14) 0.0858(19) -0.0157(14) -0.0018(15) -0.0019(11)
O19 0.0263(12) 0.0735(16) 0.0443(13) 0.0055(11) -0.0027(10) -0.0017(11)
O20 0.0332(14) 0.183(3) 0.0599(18) 0.0160(19) -0.0083(13) -0.0191(17)
O21 0.0389(14) 0.120(2) 0.0719(18) 0.0091(17) -0.0248(14) -0.0003(15)
O23 0.108(2) 0.108(2) 0.0605(17) -0.0232(18) -0.0281(17) 0.0063(19)
O24 0.0385(12) 0.0413(12) 0.0784(17) -0.0130(13) 0.0119(13) -0.0022(9)

loop_
_atom_type_symbol
_atom_type_description
_atom_type_scat_dispersion_real
_atom_type_scat_dispersion_imag
_atom_type_scat_source
C C 0.0033 0.0016 'International Tables Vol C Tables 4.2.6.8 and 6.1.1.4'
H H 0.0000 0.0000 'International Tables Vol C Tables 4.2.6.8 and 6.1.1.4'
N N 0.0061 0.0033 'International Tables Vol C Tables 4.2.6.8 and 6.1.1.4'
O O 0.0106 0.0060 'International Tables Vol C Tables 4.2.6.8 and 6.1.1.4'
Br Br -0.2901 2.4595 'International Tables Vol C Tables 4.2.6.8 and 6.1.1.4'

loop_
_geom_angle_atom_site_label_1
_geom_angle_atom_site_label_2
_geom_angle_atom_site_label_3
_geom_angle
_geom_angle_site_symmetry_1
_geom_angle_site_symmetry_3
_geom_angle_publ_flag
C2 C1 C6 121.8(3) . . ?
C2 C1 Br1 119.0(2) . . ?
C6 C1 Br1 119.2(2) . . ?
C1 C2 C3 120.8(3) . . ?
C1 C2 H2 119.6 . . ?
C3 C2 H2 119.6 . . ?
C2 C3 C4 119.1(3) . . ?
C2 C3 C7 119.4(3) . . ?
C4 C3 C7 121.5(3) . . ?
C5 C4 C3 117.4(3) . . ?
C5 C4 C24 119.0(3) . . ?
C3 C4 C24 123.6(3) . . ?
C6 C5 C4 123.3(3) . . ?
C6 C5 H5 118.4 . . ?
C4 C5 H5 118.4 . . ?
C5 C6 C1 117.7(3) . . ?
C5 C6 H6 121.1 . . ?
C1 C6 H6 121.1 . . ?
C14 C7 O1 109.1(2) . . ?
C14 C7 C3 137.1(3) . . ?
O1 C7 C3 113.6(2) . . ?
C11 C8 O1 112.5(2) . . ?
C11 C8 C9 129.1(3) . . ?
O1 C8 C9 118.5(3) . . ?
O3 C9 O2 126.7(3) . . ?
O3 C9 C8 122.3(3) . . ?
O2 C9 C8 111.1(3) . . ?
O2 C10 H10A 109.5 . . ?
O2 C10 H10B 109.5 . . ?
H10A C10 H10B 109.5 . . ?
O2 C10 H10C 109.5 . . ?
H10A C10 H10C 109.5 . . ?
H10B C10 H10C 109.5 . . ?
C8 C11 C14 106.6(3) . . ?
C8 C11 C12 124.0(3) . . ?
C14 C11 C12 129.3(3) . . ?
O5 C12 O4 124.0(3) . . ?
O5 C12 C11 125.3(3) . . ?
O4 C12 C11 110.7(3) . . ?
O4 C13 H13A 109.5 . . ?
O4 C13 H13B 109.5 . . ?
H13A C13 H13B 109.5 . . ?
O4 C13 H13C 109.5 . . ?
H13A C13 H13C 109.5 . . ?
H13B C13 H13C 109.5 . . ?
N1 C14 C7 127.4(3) . . ?
N1 C14 C11 127.3(3) . . ?
C7 C14 C11 105.3(2) . . ?
N1 C15 C16 111.1(3) . . ?
N1 C15 C17 112.7(3) . . ?
C16 C15 C17 112.6(3) . . ?
N1 C15 H15 106.7 . . ?
C16 C15 H15 106.7 . . ?
C17 C15 H15 106.7 . . ?
C15 C16 H16A 109.5 . . ?
C15 C16 H16B 109.5 . . ?
H16A C16 H16B 109.5 . . ?
C15 C16 H16C 109.5 . . ?
H16A C16 H16C 109.5 . . ?
H16B C16 H16C 109.5 . . ?
C15 C17 H17A 109.5 . . ?
C15 C17 H17B 109.5 . . ?
H17A C17 H17B 109.5 . . ?
C15 C17 H17C 109.5 . . ?
H17A C17 H17C 109.5 . . ?
H17B C17 H17C 109.5 . . ?
N1 C18 C19 113.7(2) . . ?
N1 C18 C24 114.2(2) . . ?
C19 C18 C24 111.3(3) . . ?
N1 C18 H18 105.5 . . ?
C19 C18 H18 105.5 . . ?
C24 C18 H18 105.5 . . ?
N2 C19 C20 122.7(3) . . ?
N2 C19 C18 112.9(3) . . ?
C20 C19 C18 124.3(3) . . ?
C19 C20 C21 118.3(4) . . ?
C19 C20 H20 120.8 . . ?
C21 C20 H20 120.8 . . ?
C22 C21 C20 119.1(5) . . ?
C22 C21 H21 120.5 . . ?
C20 C21 H21 120.5 . . ?
C23 C22 C21 117.4(5) . . ?
C23 C22 H22 121.3 . . ?
C21 C22 H22 121.3 . . ?
N2 C23 C22 124.5(4) . . ?
N2 C23 H23 117.7 . . ?
C22 C23 H23 117.7 . . ?
O6 C24 C4 112.3(2) . . ?
O6 C24 C18 111.4(2) . . ?
C4 C24 C18 115.0(2) . . ?
O6 C24 H24 105.8 . . ?
C4 C24 H24 105.8 . . ?
C18 C24 H24 105.8 . . ?
C26 C25 C30 121.9(3) . . ?
C26 C25 Br2 118.3(3) . . ?
C30 C25 Br2 119.7(3) . . ?
C25 C26 C27 120.7(3) . . ?
C25 C26 H26 119.7 . . ?
C27 C26 H26 119.7 . . ?
C28 C27 C26 118.4(3) . . ?
C28 C27 C31 123.2(3) . . ?
C26 C27 C31 118.4(3) . . ?
C27 C28 C29 118.4(3) . . ?
C27 C28 C48 124.3(3) . . ?
C29 C28 C48 117.2(3) . . ?
C30 C29 C28 121.9(3) . . ?
C30 C29 H29 119.0 . . ?
C28 C29 H29 119.0 . . ?
C29 C30 C25 118.6(3) . . ?
C29 C30 H30 120.7 . . ?
C25 C30 H30 120.7 . . ?
C38 C31 O7 109.0(3) . . ?
C38 C31 C27 137.8(3) . . ?
O7 C31 C27 113.2(3) . . ?
O7 C32 C35 110.9(3) . . ?
O7 C32 C33 119.2(3) . . ?
C35 C32 C33 129.9(3) . . ?
O9 C33 O8 125.0(3) . . ?
O9 C33 C32 123.5(4) . . ?
O8 C33 C32 111.5(3) . . ?
O8 C34 H34A 109.5 . . ?
O8 C34 H34B 109.5 . . ?
H34A C34 H34B 109.5 . . ?
O8 C34 H34C 109.5 . . ?
H34A C34 H34C 109.5 . . ?
H34B C34 H34C 109.5 . . ?
C32 C35 C38 106.6(3) . . ?
C32 C35 C36 122.9(3) . . ?
C38 C35 C36 130.5(3) . . ?
O11 C36 O10 125.2(3) . . ?
O11 C36 C35 125.1(3) . . ?
O10 C36 C35 109.7(3) . . ?
O10 C37 H37A 109.5 . . ?
O10 C37 H37B 109.5 . . ?
H37A C37 H37B 109.5 . . ?
O10 C37 H37C 109.5 . . ?
H37A C37 H37C 109.5 . . ?
H37B C37 H37C 109.5 . . ?
C31 C38 N3 125.7(3) . . ?
C31 C38 C35 106.3(3) . . ?
N3 C38 C35 128.0(3) . . ?
N3 C39 C41 112.2(3) . . ?
N3 C39 C40 112.2(3) . . ?
C41 C39 C40 111.6(3) . . ?
N3 C39 H39 106.8 . . ?
C41 C39 H39 106.8 . . ?
C40 C39 H39 106.8 . . ?
C39 C40 H40A 109.5 . . ?
C39 C40 H40B 109.5 . . ?
H40A C40 H40B 109.5 . . ?
C39 C40 H40C 109.5 . . ?
H40A C40 H40C 109.5 . . ?
H40B C40 H40C 109.5 . . ?
C39 C41 H41A 109.5 . . ?
C39 C41 H41B 109.5 . . ?
H41A C41 H41B 109.5 . . ?
C39 C41 H41C 109.5 . . ?
H41A C41 H41C 109.5 . . ?
H41B C41 H41C 109.5 . . ?
N3 C42 C43 113.2(2) . . ?
N3 C42 C48 114.7(2) . . ?
C43 C42 C48 111.3(3) . . ?
N3 C42 H42 105.6 . . ?
C43 C42 H42 105.6 . . ?
C48 C42 H42 105.6 . . ?
N4 C43 C44 122.6(3) . . ?
N4 C43 C42 114.7(3) . . ?
C44 C43 C42 122.5(3) . . ?
C43 C44 C45 120.2(4) . . ?
C43 C44 H44 119.9 . . ?
C45 C44 H44 119.9 . . ?
C44 C45 C46 118.2(4) . . ?
C44 C45 H45 120.9 . . ?
C46 C45 H45 120.9 . . ?
C47 C46 C45 118.3(4) . . ?
C47 C46 H46 120.9 . . ?
C45 C46 H46 120.9 . . ?
N4 C47 C46 123.5(4) . . ?
N4 C47 H47 118.2 . . ?
C46 C47 H47 118.2 . . ?
O12 C48 C28 110.7(2) . . ?
O12 C48 C42 108.3(2) . . ?
C28 C48 C42 117.8(3) . . ?
O12 C48 H48 106.5 . . ?
C28 C48 H48 106.5 . . ?
C42 C48 H48 106.5 . . ?
C50 C49 C54 120.6(3) . . ?
C50 C49 Br3 119.5(3) . . ?
C54 C49 Br3 119.9(3) . . ?
C49 C50 C51 121.2(3) . . ?
C49 C50 H50 119.4 . . ?
C51 C50 H50 119.4 . . ?
C52 C51 C50 119.3(3) . . ?
C52 C51 C55 122.7(3) . . ?
C50 C51 C55 118.0(3) . . ?
C51 C52 C53 118.6(3) . . ?
C51 C52 C72 123.5(3) . . ?
C53 C52 C72 117.9(3) . . ?
C54 C53 C52 121.9(3) . . ?
C54 C53 H53 119.1 . . ?
C52 C53 H53 119.1 . . ?
C53 C54 C49 118.4(3) . . ?
C53 C54 H54 120.8 . . ?
C49 C54 H54 120.8 . . ?
C62 C55 O13 109.4(3) . . ?
C62 C55 C51 137.0(3) . . ?
O13 C55 C51 113.6(3) . . ?
O13 C56 C59 110.4(3) . . ?
O13 C56 C57 118.7(3) . . ?
C59 C56 C57 130.9(3) . . ?
O15 C57 O14 125.8(3) . . ?
O15 C57 C56 123.5(4) . . ?
O14 C57 C56 110.6(3) . . ?
O14 C58 H58A 109.5 . . ?
O14 C58 H58B 109.5 . . ?
H58A C58 H58B 109.5 . . ?
O14 C58 H58C 109.5 . . ?
H58A C58 H58C 109.5 . . ?
H58B C58 H58C 109.5 . . ?
C56 C59 C60' 122.6(6) . . ?
C56 C59 C62 107.0(3) . . ?
C60' C59 C62 125.2(6) . . ?
C56 C59 C60 119.0(3) . . ?
C60' C59 C60 30.9(5) . . ?
C62 C59 C60 132.7(4) . . ?
O17 C60 O16 127.1(7) . . ?
O17 C60 C59 128.9(6) . . ?
O16 C60 C59 103.9(6) . . ?
C55 C62 N5 127.4(3) . . ?
C55 C62 C59 105.6(3) . . ?
N5 C62 C59 126.9(3) . . ?
N5 C63 C64 111.7(4) . . ?
N5 C63 C65 111.5(4) . . ?
C64 C63 C65 113.4(4) . . ?
N5 C63 H63 106.6 . . ?
C64 C63 H63 106.6 . . ?
C65 C63 H63 106.6 . . ?
C63 C64 H64A 109.5 . . ?
C63 C64 H64B 109.5 . . ?
H64A C64 H64B 109.5 . . ?
C63 C64 H64C 109.5 . . ?
H64A C64 H64C 109.5 . . ?
H64B C64 H64C 109.5 . . ?
C63 C65 H65A 109.5 . . ?
C63 C65 H65B 109.5 . . ?
H65A C65 H65B 109.5 . . ?
C63 C65 H65C 109.5 . . ?
H65A C65 H65C 109.5 . . ?
H65B C65 H65C 109.5 . . ?
N5 C66 C67 113.4(3) . . ?
N5 C66 C72 114.6(2) . . ?
C67 C66 C72 110.9(3) . . ?
N5 C66 H66 105.7 . . ?
C67 C66 H66 105.7 . . ?
C72 C66 H66 105.7 . . ?
N6 C67 C68 122.6(3) . . ?
N6 C67 C66 112.7(3) . . ?
C68 C67 C66 124.6(3) . . ?
C67 C68 C69 118.6(4) . . ?
C67 C68 H68 120.7 . . ?
C69 C68 H68 120.7 . . ?
C70 C69 C68 120.2(4) . . ?
C70 C69 H69 119.9 . . ?
C68 C69 H69 119.9 . . ?
C69 C70 C71 118.7(4) . . ?
C69 C70 H70 120.6 . . ?
C71 C70 H70 120.6 . . ?
N6 C71 C70 121.4(4) . . ?
N6 C71 H71 119.3 . . ?
C70 C71 H71 119.3 . . ?
O18 C72 C52 112.0(3) . . ?
O18 C72 C66 109.6(3) . . ?
C52 C72 C66 117.1(3) . . ?
O18 C72 H72 105.8 . . ?
C52 C72 H72 105.8 . . ?
C66 C72 H72 105.8 . . ?
C78 C73 C74 122.3(3) . . ?
C78 C73 Br4 119.5(3) . . ?
C74 C73 Br4 118.2(3) . . ?
C73 C74 C75 120.0(3) . . ?
C73 C74 H74 120.0 . . ?
C75 C74 H74 120.0 . . ?
C76 C75 C74 119.3(3) . . ?
C76 C75 C79 123.2(3) . . ?
C74 C75 C79 117.5(3) . . ?
C75 C76 C77 118.1(3) . . ?
C75 C76 C96 123.7(3) . . ?
C77 C76 C96 118.1(3) . . ?
C78 C77 C76 122.5(3) . . ?
C78 C77 H77 118.7 . . ?
C76 C77 H77 118.7 . . ?
C73 C78 C77 117.7(3) . . ?
C73 C78 H78 121.1 . . ?
C77 C78 H78 121.1 . . ?
O19 C79 C86 109.0(3) . . ?
O19 C79 C75 113.9(3) . . ?
C86 C79 C75 137.0(3) . . ?
C83 C80 O19 111.3(3) . . ?
C83 C80 C81 129.8(3) . . ?
O19 C80 C81 118.8(3) . . ?
O21 C81 O20 125.8(3) . . ?
O21 C81 C80 122.9(4) . . ?
O20 C81 C80 111.3(3) . . ?
O20 C82 H82A 109.5 . . ?
O20 C82 H82B 109.5 . . ?
H82A C82 H82B 109.5 . . ?
O20 C82 H82C 109.5 . . ?
H82A C82 H82C 109.5 . . ?
H82B C82 H82C 109.5 . . ?
C80 C83 C86 106.6(3) . . ?
C80 C83 C84 122.0(3) . . ?
C86 C83 C84 131.4(3) . . ?
O23 C84 O22' 121.7(10) . . ?
O23 C84 O22 125.0(5) . . ?
O22' C84 O22 21.8(11) . . ?
O23 C84 C83 123.4(4) . . ?
O22' C84 C83 113.0(10) . . ?
O22 C84 C83 111.1(4) . . ?
C84 O22 C85 112.0(8) . . ?
O22' C85' H85D 109.5 . . ?
O22' C85' H85E 109.5 . . ?
H85D C85' H85E 109.5 . . ?
O22' C85' H85F 109.5 . . ?
H85D C85' H85F 109.5 . . ?
H85E C85' H85F 109.5 . . ?
C84 O22' C85' 127(2) . . ?
N7 C86 C79 126.5(3) . . ?
N7 C86 C83 127.9(3) . . ?
C79 C86 C83 105.6(3) . . ?
N7 C87 C88 111.3(4) . . ?
N7 C87 C89 111.9(3) . . ?
C88 C87 C89 112.2(4) . . ?
N7 C87 H87 107.0 . . ?
C88 C87 H87 107.0 . . ?
C89 C87 H87 107.0 . . ?
C87 C88 H88A 109.5 . . ?
C87 C88 H88B 109.5 . . ?
H88A C88 H88B 109.5 . . ?
C87 C88 H88C 109.5 . . ?
H88A C88 H88C 109.5 . . ?
H88B C88 H88C 109.5 . . ?
C87 C89 H89A 109.5 . . ?
C87 C89 H89B 109.5 . . ?
H89A C89 H89B 109.5 . . ?
C87 C89 H89C 109.5 . . ?
H89A C89 H89C 109.5 . . ?
H89B C89 H89C 109.5 . . ?
N7 C90 C91 115.5(3) . . ?
N7 C90 C96 115.5(3) . . ?
C91 C90 C96 109.8(3) . . ?
N7 C90 H90 104.9 . . ?
C91 C90 H90 104.9 . . ?
C96 C90 H90 104.9 . . ?
N8 C91 C92 121.5(3) . . ?
N8 C91 C90 113.9(3) . . ?
C92 C91 C90 124.7(3) . . ?
C91 C92 C93 118.7(4) . . ?
C91 C92 H92 120.6 . . ?
C93 C92 H92 120.6 . . ?
C94 C93 C92 119.4(4) . . ?
C94 C93 H93 120.3 . . ?
C92 C93 H93 120.3 . . ?
C93 C94 C95 119.0(4) . . ?
C93 C94 H94 120.5 . . ?
C95 C94 H94 120.5 . . ?
N8 C95 C94 122.5(4) . . ?
N8 C95 H95 118.8 . . ?
C94 C95 H95 118.8 . . ?
O24 C96 C76 112.5(3) . . ?
O24 C96 C90 109.9(3) . . ?
C76 C96 C90 116.1(2) . . ?
O24 C96 H96 105.9 . . ?
C76 C96 H96 105.9 . . ?
C90 C96 H96 105.9 . . ?
O17' C60' O16' 117.3(13) . . ?
O17' C60' C59 129.0(12) . . ?
O16' C60' C59 113.7(11) . . ?
O16' C61' H61D 109.5 . . ?
O16' C61' H61E 109.5 . . ?
H61D C61' H61E 109.5 . . ?
O16' C61' H61F 109.5 . . ?
H61D C61' H61F 109.5 . . ?
H61E C61' H61F 109.5 . . ?
C14 N1 C18 119.6(2) . . ?
C14 N1 C15 121.2(2) . . ?
C18 N1 C15 119.1(2) . . ?
C19 N2 C23 117.8(3) . . ?
C38 N3 C42 118.8(2) . . ?
C38 N3 C39 121.6(2) . . ?
C42 N3 C39 119.6(2) . . ?
C43 N4 C47 117.1(3) . . ?
C62 N5 C66 120.1(3) . . ?
C62 N5 C63 121.8(3) . . ?
C66 N5 C63 118.0(3) . . ?
C67 N6 C71 118.4(3) . . ?
C86 N7 C90 120.9(3) . . ?
C86 N7 C87 120.6(3) . . ?
C90 N7 C87 118.4(3) . . ?
C91 N8 C95 118.9(3) . . ?
C8 O1 C7 106.5(2) . . ?
C9 O2 C10 115.7(3) . . ?
C12 O4 C13 116.8(3) . . ?
C24 O6 H6A 109.5 . . ?
C32 O7 C31 107.2(2) . . ?
C33 O8 C34 114.6(3) . . ?
C36 O10 C37 114.9(3) . . ?
C48 O12 H12 109.5 . . ?
C56 O13 C55 107.7(3) . . ?
C57 O14 C58 115.2(4) . . ?
C60 O16 C61 109.7(6) . . ?
C60' O16' C61' 125.3(14) . . ?
C72 O18 H18A 109.5 . . ?
C80 O19 C79 107.6(2) . . ?
C81 O20 C82 115.2(3) . . ?
C96 O24 H24A 109.5 . . ?

loop_
_geom_bond_atom_site_label_1
_geom_bond_atom_site_label_2
_geom_bond_distance
_geom_bond_site_symmetry_2
_geom_bond_publ_flag
Br1 C1 1.898(3) . ?
Br2 C25 1.910(3) . ?
Br3 C49 1.891(4) . ?
Br4 C73 1.909(3) . ?
C1 C2 1.362(4) . ?
C1 C6 1.377(4) . ?
C2 C3 1.392(4) . ?
C2 H2 0.9300 . ?
C3 C4 1.414(4) . ?
C3 C7 1.452(4) . ?
C4 C5 1.394(4) . ?
C4 C24 1.500(4) . ?
C5 C6 1.371(5) . ?
C5 H5 0.9300 . ?
C6 H6 0.9300 . ?
C7 C14 1.385(4) . ?
C7 O1 1.390(3) . ?
C8 C11 1.328(4) . ?
C8 O1 1.345(3) . ?
C8 C9 1.486(4) . ?
C9 O3 1.183(4) . ?
C9 O2 1.324(4) . ?
C10 O2 1.470(4) . ?
C10 H10A 0.9600 . ?
C10 H10B 0.9600 . ?
C10 H10C 0.9600 . ?
C11 C14 1.444(4) . ?
C11 C12 1.486(4) . ?
C12 O5 1.195(4) . ?
C12 O4 1.331(4) . ?
C13 O4 1.460(4) . ?
C13 H13A 0.9600 . ?
C13 H13B 0.9600 . ?
C13 H13C 0.9600 . ?
C14 N1 1.375(4) . ?
C15 N1 1.469(4) . ?
C15 C16 1.508(5) . ?
C15 C17 1.523(5) . ?
C15 H15 0.9800 . ?
C16 H16A 0.9600 . ?
C16 H16B 0.9600 . ?
C16 H16C 0.9600 . ?
C17 H17A 0.9600 . ?
C17 H17B 0.9600 . ?
C17 H17C 0.9600 . ?
C18 N1 1.464(4) . ?
C18 C19 1.514(4) . ?
C18 C24 1.544(4) . ?
C18 H18 0.9800 . ?
C19 N2 1.314(4) . ?
C19 C20 1.365(5) . ?
C20 C21 1.394(6) . ?
C20 H20 0.9300 . ?
C21 C22 1.379(7) . ?
C21 H21 0.9300 . ?
C22 C23 1.345(6) . ?
C22 H22 0.9300 . ?
C23 N2 1.336(5) . ?
C23 H23 0.9300 . ?
C24 O6 1.418(3) . ?
C24 H24 0.9800 . ?
C25 C26 1.352(4) . ?
C25 C30 1.364(5) . ?
C26 C27 1.413(4) . ?
C26 H26 0.9300 . ?
C27 C28 1.385(4) . ?
C27 C31 1.444(4) . ?
C28 C29 1.417(5) . ?
C28 C48 1.492(5) . ?
C29 C30 1.359(5) . ?
C29 H29 0.9300 . ?
C30 H30 0.9300 . ?
C31 C38 1.377(4) . ?
C31 O7 1.386(4) . ?
C32 O7 1.352(4) . ?
C32 C35 1.355(4) . ?
C32 C33 1.464(4) . ?
C33 O9 1.186(4) . ?
C33 O8 1.328(5) . ?
C34 O8 1.455(5) . ?
C34 H34A 0.9600 . ?
C34 H34B 0.9600 . ?
C34 H34C 0.9600 . ?
C35 C38 1.432(4) . ?
C35 C36 1.501(4) . ?
C36 O11 1.180(4) . ?
C36 O10 1.329(4) . ?
C37 O10 1.463(4) . ?
C37 H37A 0.9600 . ?
C37 H37B 0.9600 . ?
C37 H37C 0.9600 . ?
C38 N3 1.378(4) . ?
C39 N3 1.480(4) . ?
C39 C41 1.526(5) . ?
C39 C40 1.529(5) . ?
C39 H39 0.9800 . ?
C40 H40A 0.9600 . ?
C40 H40B 0.9600 . ?
C40 H40C 0.9600 . ?
C41 H41A 0.9600 . ?
C41 H41B 0.9600 . ?
C41 H41C 0.9600 . ?
C42 N3 1.440(4) . ?
C42 C43 1.523(4) . ?
C42 C48 1.549(4) . ?
C42 H42 0.9800 . ?
C43 N4 1.326(4) . ?
C43 C44 1.363(5) . ?
C44 C45 1.369(5) . ?
C44 H44 0.9300 . ?
C45 C46 1.376(6) . ?
C45 H45 0.9300 . ?
C46 C47 1.370(6) . ?
C46 H46 0.9300 . ?
C47 N4 1.345(5) . ?
C47 H47 0.9300 . ?
C48 O12 1.434(3) . ?
C48 H48 0.9800 . ?
C49 C50 1.365(4) . ?
C49 C54 1.392(5) . ?
C50 C51 1.398(4) . ?
C50 H50 0.9300 . ?
C51 C52 1.387(4) . ?
C51 C55 1.451(4) . ?
C52 C53 1.402(5) . ?
C52 C72 1.493(5) . ?
C53 C54 1.382(5) . ?
C53 H53 0.9300 . ?
C54 H54 0.9300 . ?
C55 C62 1.369(5) . ?
C55 O13 1.379(4) . ?
C56 O13 1.341(4) . ?
C56 C59 1.354(5) . ?
C56 C57 1.471(5) . ?
C57 O15 1.182(4) . ?
C57 O14 1.318(5) . ?
C58 O14 1.463(5) . ?
C58 H58A 0.9600 . ?
C58 H58B 0.9600 . ?
C58 H58C 0.9600 . ?
C59 C60' 1.432(15) . ?
C59 C62 1.434(4) . ?
C59 C60 1.575(8) . ?
C60 O17 1.135(8) . ?
C60 O16 1.330(8) . ?
C61 O16 1.508(9) . ?
C61 H61A 0.9600 . ?
C61 H61B 0.9600 . ?
C61 H61C 0.9600 . ?
C62 N5 1.378(4) . ?
C63 N5 1.476(4) . ?
C63 C64 1.511(6) . ?
C63 C65 1.515(6) . ?
C63 H63 0.9800 . ?
C64 H64A 0.9600 . ?
C64 H64B 0.9600 . ?
C64 H64C 0.9600 . ?
C65 H65A 0.9600 . ?
C65 H65B 0.9600 . ?
C65 H65C 0.9600 . ?
C66 N5 1.448(4) . ?
C66 C67 1.526(4) . ?
C66 C72 1.549(5) . ?
C66 H66 0.9800 . ?
C67 N6 1.326(4) . ?
C67 C68 1.359(5) . ?
C68 C69 1.363(5) . ?
C68 H68 0.9300 . ?
C69 C70 1.350(6) . ?
C69 H69 0.9300 . ?
C70 C71 1.376(6) . ?
C70 H70 0.9300 . ?
C71 N6 1.345(5) . ?
C71 H71 0.9300 . ?
C72 O18 1.432(4) . ?
C72 H72 0.9800 . ?
C73 C78 1.363(5) . ?
C73 C74 1.371(4) . ?
C74 C75 1.401(4) . ?
C74 H74 0.9300 . ?
C75 C76 1.390(4) . ?
C75 C79 1.443(4) . ?
C76 C77 1.403(5) . ?
C76 C96 1.500(5) . ?
C77 C78 1.376(5) . ?
C77 H77 0.9300 . ?
C78 H78 0.9300 . ?
C79 O19 1.383(3) . ?
C79 C86 1.384(4) . ?
C80 C83 1.346(5) . ?
C80 O19 1.347(4) . ?
C80 C81 1.464(5) . ?
C81 O21 1.195(4) . ?
C81 O20 1.317(5) . ?
C82 O20 1.447(5) . ?
C82 H82A 0.9600 . ?
C82 H82B 0.9600 . ?
C82 H82C 0.9600 . ?
C83 C86 1.447(4) . ?
C83 C84 1.493(5) . ?
C84 O23 1.199(4) . ?
C84 O22' 1.302(13) . ?
C84 O22 1.309(6) . ?
C85 O22 1.489(8) . ?
C85 H85A 0.9600 . ?
C85 H85B 0.9600 . ?
C85 H85C 0.9600 . ?
C85' O22' 1.508(16) . ?
C85' H85D 0.9600 . ?
C85' H85E 0.9600 . ?
C85' H85F 0.9600 . ?
C86 N7 1.374(4) . ?
C87 N7 1.461(4) . ?
C87 C88 1.516(6) . ?
C87 C89 1.524(6) . ?
C87 H87 0.9800 . ?
C88 H88A 0.9600 . ?
C88 H88B 0.9600 . ?
C88 H88C 0.9600 . ?
C89 H89A 0.9600 . ?
C89 H89B 0.9600 . ?
C89 H89C 0.9600 . ?
C90 N7 1.441(4) . ?
C90 C91 1.516(4) . ?
C90 C96 1.547(4) . ?
C90 H90 0.9800 . ?
C91 N8 1.320(4) . ?
C91 C92 1.362(5) . ?
C92 C93 1.401(6) . ?
C92 H92 0.9300 . ?
C93 C94 1.330(7) . ?
C93 H93 0.9300 . ?
C94 C95 1.361(6) . ?
C94 H94 0.9300 . ?
C95 N8 1.342(5) . ?
C95 H95 0.9300 . ?
C96 O24 1.432(3) . ?
C96 H96 0.9800 . ?
C60' O17' 1.240(15) . ?
C60' O16' 1.337(18) . ?
C61' O16' 1.371(18) . ?
C61' H61D 0.9600 . ?
C61' H61E 0.9600 . ?
C61' H61F 0.9600 . ?
O6 H6A 0.8200 . ?
O12 H12 0.8200 . ?
O18 H18A 0.8200 . ?
O24 H24A 0.8200 . ?

loop_
_platon_squeeze_void_nr
_platon_squeeze_void_average_x
_platon_squeeze_void_average_y
_platon_squeeze_void_average_z
_platon_squeeze_void_volume
_platon_squeeze_void_count_electrons
_platon_squeeze_void_content
1 0.000 0.000 0.500 47 3 ' '
2 0.000 0.500 0.978 40 6 ' '
3 0.251 0.259 0.258 381 48 ' '
4 0.259 0.749 0.742 381 48 ' '
5 0.500 0.000 0.022 40 6 ' '
6 0.500 0.500 0.500 50 6 ' '
7 0.749 0.741 0.258 381 48 ' '
8 0.741 0.251 0.742 381 48 ' '
